data_2221399
loop_
_publ_author_name
'Chen, Li-Juan'
'Lin, Shen'
'Yang, Ming-Xing'
'Wu, Xiao-Yuan'

_publ_section_title
;(3-Carboxy-5-sulfonatobenzoato-\k^2^<i>O</i>^1^,<i>O</i>^1'^)bis[2-(2-pyridyl)-1<i>H</i>-benzimidazole-\k^2^<i>N</i>^2^,<i>N</i>^3^]zinc(II)
 monohydrate
;
_journal_coeditor_code HY2185
_journal_issue 4
_journal_name_full 'Acta Crystallographica Section E'
_journal_page_first m413
_journal_page_last m414
_journal_paper_doi 10.1107/S1600536809009180
_journal_volume 65
_journal_year 2009
_chemical_formula_iupac '[Zn (C8 H4 O7 S) (C12 H9 N3)2], H2 O'
_chemical_formula_moiety 'C32 H22 N6 O7 S Zn, H2 O'
_chemical_formula_sum 'C32 H24 N6 O8 S Zn'
_chemical_formula_weight 718.00
_chemical_name_systematic
;
(3-Carboxy-5-sulfonatobenzoato-\k^2^<i>O</i>^1^,<i>O</i>^1'^)bis[2-(2-
pyridyl)-1<i>H</i>-benzimidazole-\k^2^<i>N</i>^2^,<i>N</i>^3^]zinc(II)
monohydrate
;
_space_group_IT_number 2
_symmetry_cell_setting triclinic
_symmetry_space_group_name_Hall '-P 1'
_symmetry_space_group_name_H-M 'P -1'
_atom_sites_solution_hydrogens geom
_atom_sites_solution_primary direct
_atom_sites_solution_secondary difmap
_audit_creation_method SHELXL-97
_cell_angle_alpha 63.187(10)
_cell_angle_beta 68.376(13)
_cell_angle_gamma 87.122(17)
_cell_formula_units_Z 2
_cell_length_a 11.086(4)
_cell_length_b 12.695(5)
_cell_length_c 13.347(4)
_cell_measurement_reflns_used 3438
_cell_measurement_temperature 293(2)
_cell_measurement_theta_max 27.4603
_cell_measurement_theta_min 2.3921
_cell_volume 1543.2(10)
_computing_cell_refinement 'CrystalClear (Rigaku, 2002)'
_computing_data_collection 'CrystalClear (Rigaku, 2002)'
_computing_data_reduction 'CrystalClear (Rigaku, 2002)'
_computing_molecular_graphics 'SHELXTL (Sheldrick, 2008) and DIAMOND (Brandenburg, 1999)'
_computing_publication_material 'SHELXL97 (Sheldrick, 2008)'
_computing_structure_refinement 'SHELXL97 (Sheldrick, 2008)'
_computing_structure_solution 'SHELXS97 (Sheldrick, 2008)'
_diffrn_ambient_temperature 293(2)
_diffrn_detector_area_resol_mean 14.6306
_diffrn_measured_fraction_theta_full 0.985
_diffrn_measured_fraction_theta_max 0.985
_diffrn_measurement_device_type 'Rigaku Mercury CCD'
_diffrn_measurement_method \w
_diffrn_radiation_monochromator graphite
_diffrn_radiation_source 'fine-focus sealed tube'
_diffrn_radiation_type MoK\a
_diffrn_radiation_wavelength 0.71073
_diffrn_reflns_av_R_equivalents 0.0348
_diffrn_reflns_av_sigmaI/netI 0.0990
_diffrn_reflns_limit_h_max 14
_diffrn_reflns_limit_h_min -13
_diffrn_reflns_limit_k_max 16
_diffrn_reflns_limit_k_min -16
_diffrn_reflns_limit_l_max 17
_diffrn_reflns_limit_l_min -14
_diffrn_reflns_number 12166
_diffrn_reflns_theta_full 27.42
_diffrn_reflns_theta_max 27.42
_diffrn_reflns_theta_min 2.39
_diffrn_standards_number 0
_exptl_absorpt_coefficient_mu 0.927
_exptl_absorpt_correction_T_max 0.929
_exptl_absorpt_correction_T_min 0.843
_exptl_absorpt_correction_type multi-scan
_exptl_absorpt_process_details '(CrystalClear; Rigaku, 2002)'
_exptl_crystal_colour colorless
_exptl_crystal_density_diffrn 1.545
_exptl_crystal_density_method 'not measured'
_exptl_crystal_description prism
_exptl_crystal_F_000 736
_exptl_crystal_size_max 0.14
_exptl_crystal_size_mid 0.11
_exptl_crystal_size_min 0.08
_refine_diff_density_max 0.887
_refine_diff_density_min -0.428
_refine_ls_extinction_method none
_refine_ls_goodness_of_fit_ref 0.988
_refine_ls_hydrogen_treatment constr
_refine_ls_matrix_type full
_refine_ls_number_parameters 434
_refine_ls_number_reflns 6935
_refine_ls_number_restraints 0
_refine_ls_restrained_S_all 0.988
_refine_ls_R_factor_all 0.1090
_refine_ls_R_factor_gt 0.0636
_refine_ls_shift/su_max 0.000
_refine_ls_shift/su_mean 0.000
_refine_ls_structure_factor_coef Fsqd
_refine_ls_weighting_details 'calc w=1/[\s^2^(Fo^2^)+(0.0855P)^2^] where P=(Fo^2^+2Fc^2^)/3'
_refine_ls_weighting_scheme calc
_refine_ls_wR_factor_gt 0.1546
_refine_ls_wR_factor_ref 0.1793
_reflns_number_gt 3857
_reflns_number_total 6935
_reflns_threshold_expression I>2\s(I)
_cod_data_source_file hy2185.cif
_cod_data_source_block I
_cod_database_code 2221399
_cod_database_fobs_code 2221399

loop_
_symmetry_equiv_pos_as_xyz
'x, y, z'
'-x, -y, -z'

loop_
_atom_site_type_symbol
_atom_site_label
_atom_site_fract_x
_atom_site_fract_y
_atom_site_fract_z
_atom_site_U_iso_or_equiv
_atom_site_adp_type
_atom_site_calc_flag
_atom_site_refinement_flags
_atom_site_occupancy
_atom_site_disorder_assembly
_atom_site_disorder_group
Zn Zn1 0.29944(5) 0.17840(5) 0.78119(5) 0.0450(2) Uani d . 1 . .
S S1 0.04872(11) 0.43789(11) 1.21208(10) 0.0462(3) Uani d . 1 . .
N N1 0.1432(4) 0.0898(4) 0.7857(3) 0.0502(10) Uani d . 1 . .
N N2 0.0072(4) -0.0749(4) 0.8695(4) 0.0621(11) Uani d . 1 . .
H H2B -0.0332 -0.1461 0.9201 0.075 Uiso calc R 1 . .
N N3 0.2645(4) -0.0040(4) 0.9412(4) 0.0541(10) Uani d . 1 . .
N N4 0.4499(3) 0.1749(3) 0.6348(3) 0.0498(10) Uani d . 1 . .
N N5 0.5526(4) 0.2558(3) 0.4336(3) 0.0522(10) Uani d . 1 . .
H H5B 0.5771 0.3064 0.3577 0.063 Uiso calc R 1 . .
N N6 0.3118(4) 0.3556(4) 0.6299(4) 0.0507(10) Uani d . 1 . .
C C1 0.0720(5) 0.1113(5) 0.7172(4) 0.0524(12) Uani d . 1 . .
C C2 0.0720(5) 0.2091(4) 0.6132(4) 0.0537(12) Uani d . 1 . .
H H2A 0.1273 0.2798 0.5780 0.064 Uiso calc R 1 . .
C C3 -0.0115(6) 0.1981(6) 0.5644(6) 0.0768(17) Uani d . 1 . .
H H3A -0.0120 0.2631 0.4942 0.092 Uiso calc R 1 . .
C C4 -0.0948(8) 0.0964(7) 0.6132(7) 0.107(2) Uani d . 1 . .
H H4A -0.1491 0.0938 0.5751 0.128 Uiso calc R 1 . .
C C5 -0.0999(7) -0.0010(6) 0.7164(6) 0.094(2) Uani d . 1 . .
H H5A -0.1585 -0.0693 0.7506 0.113 Uiso calc R 1 . .
C C6 -0.0172(5) 0.0040(5) 0.7683(4) 0.0533(12) Uani d . 1 . .
C C7 0.1051(4) -0.0216(4) 0.8756(4) 0.0337(9) Uani d . 1 . .
C C8 0.1661(4) -0.0747(4) 0.9639(4) 0.0467(11) Uani d . 1 . .
C C9 0.3292(5) -0.0428(5) 1.0183(5) 0.0565(13) Uani d . 1 . .
H H9A 0.3984 0.0081 1.0031 0.068 Uiso calc R 1 . .
C C10 0.2964(6) -0.1531(5) 1.1166(5) 0.0701(16) Uani d . 1 . .
H H10A 0.3428 -0.1773 1.1670 0.084 Uiso calc R 1 . .
C C11 0.1900(6) -0.2302(5) 1.1404(5) 0.0663(15) Uani d . 1 . .
H H11A 0.1643 -0.3067 1.2057 0.080 Uiso calc R 1 . .
C C12 0.1258(4) -0.1844(4) 1.0597(4) 0.0489(11) Uani d . 1 . .
H H12A 0.0539 -0.2308 1.0726 0.059 Uiso calc R 1 . .
C C13 0.5302(4) 0.0978(4) 0.6075(5) 0.0496(11) Uani d . 1 . .
C C14 0.5504(5) -0.0146(4) 0.6844(4) 0.0529(12) Uani d . 1 . .
H H14A 0.5075 -0.0499 0.7687 0.063 Uiso calc R 1 . .
C C15 0.6384(5) -0.0690(4) 0.6264(5) 0.0598(14) Uani d . 1 . .
H H15A 0.6554 -0.1435 0.6742 0.072 Uiso calc R 1 . .
C C16 0.7031(5) -0.0199(5) 0.5016(5) 0.0694(16) Uani d . 1 . .
H H16A 0.7606 -0.0624 0.4684 0.083 Uiso calc R 1 . .
C C17 0.6843(5) 0.0891(5) 0.4266(5) 0.0623(14) Uani d . 1 . .
H H17A 0.7289 0.1229 0.3425 0.075 Uiso calc R 1 . .
C C18 0.5970(4) 0.1477(4) 0.4791(4) 0.0408(10) Uani d . 1 . .
C C19 0.4634(4) 0.2702(4) 0.5279(3) 0.0365(9) Uani d . 1 . .
C C20 0.3960(4) 0.3701(4) 0.5214(4) 0.0494(11) Uani d . 1 . .
C C21 0.2430(4) 0.4475(5) 0.6353(5) 0.0545(13) Uani d . 1 . .
H H21A 0.1845 0.4371 0.7110 0.065 Uiso calc R 1 . .
C C22 0.2562(5) 0.5530(5) 0.5352(5) 0.0650(15) Uani d . 1 . .
H H22A 0.2092 0.6138 0.5421 0.078 Uiso calc R 1 . .
C C23 0.3456(5) 0.5667(5) 0.4189(5) 0.0713(16) Uani d . 1 . .
H H23A 0.3580 0.6363 0.3475 0.086 Uiso calc R 1 . .
C C24 0.4123(5) 0.4727(4) 0.4171(4) 0.0520(12) Uani d . 1 . .
H H24A 0.4701 0.4792 0.3427 0.062 Uiso calc R 1 . .
C C25 0.3076(4) 0.3139(3) 0.9990(4) 0.0342(9) Uani d . 1 . .
C C26 0.4187(4) 0.3155(4) 1.0245(4) 0.0365(9) Uani d . 1 . .
H H26A 0.4935 0.2897 0.9866 0.044 Uiso calc R 1 . .
C C27 0.4184(4) 0.3552(3) 1.1057(3) 0.0348(9) Uani d . 1 . .
C C28 0.3057(4) 0.3945(4) 1.1619(3) 0.0385(10) Uani d . 1 . .
H H28A 0.3050 0.4219 1.2160 0.046 Uiso calc R 1 . .
C C29 0.1968(4) 0.3927(3) 1.1374(4) 0.0374(9) Uani d . 1 . .
C C30 0.1967(4) 0.3535(3) 1.0558(4) 0.0373(9) Uani d . 1 . .
H H30A 0.1223 0.3536 1.0391 0.045 Uiso calc R 1 . .
C C31 0.3042(4) 0.2663(4) 0.9162(4) 0.0378(9) Uani d . 1 . .
C C32 0.5345(4) 0.3540(4) 1.1378(4) 0.0370(9) Uani d . 1 . .
O O1 0.1971(3) 0.2476(3) 0.9116(3) 0.0423(7) Uani d . 1 . .
O O1W 0.8425(3) 0.3154(3) 1.1201(3) 0.0623(9) Uani d . 1 . .
H H1WA 0.8913 0.3655 1.0516 0.093 Uiso d R 1 . .
H H1WB 0.8553 0.3320 1.1686 0.093 Uiso d R 1 . .
O O2 0.4098(3) 0.2450(3) 0.8526(3) 0.0477(8) Uani d . 1 . .
O O3 0.5390(3) 0.3947(3) 1.2030(3) 0.0506(8) Uani d . 1 . .
O O4 0.6277(3) 0.3028(3) 1.0909(3) 0.0538(9) Uani d . 1 . .
H H4B 0.6863 0.2999 1.1152 0.081 Uiso calc R 1 . .
O O5 0.0764(3) 0.4722(3) 1.2907(3) 0.0648(10) Uani d . 1 . .
O O6 -0.0514(3) 0.3350(3) 1.2746(3) 0.0621(9) Uani d . 1 . .
O O7 0.0208(3) 0.5357(3) 1.1155(3) 0.0687(11) Uani d . 1 . .

loop_
_atom_site_aniso_label
_atom_site_aniso_U_11
_atom_site_aniso_U_22
_atom_site_aniso_U_33
_atom_site_aniso_U_12
_atom_site_aniso_U_13
_atom_site_aniso_U_23
Zn1 0.0400(3) 0.0546(3) 0.0383(3) -0.0070(2) -0.0047(2) -0.0269(3)
S1 0.0416(6) 0.0549(7) 0.0433(6) 0.0136(5) -0.0115(5) -0.0285(6)
N1 0.044(2) 0.060(2) 0.048(2) 0.0038(19) -0.0146(19) -0.028(2)
N2 0.055(2) 0.059(3) 0.062(3) -0.009(2) -0.020(2) -0.020(2)
N3 0.045(2) 0.064(3) 0.062(3) 0.011(2) -0.018(2) -0.039(2)
N4 0.040(2) 0.061(2) 0.046(2) -0.0001(19) -0.0109(18) -0.027(2)
N5 0.063(2) 0.047(2) 0.043(2) 0.0088(19) -0.0158(19) -0.0215(19)
N6 0.045(2) 0.065(3) 0.052(2) 0.0038(19) -0.0195(19) -0.035(2)
C1 0.047(3) 0.077(3) 0.041(3) 0.015(3) -0.018(2) -0.034(3)
C2 0.056(3) 0.056(3) 0.043(3) 0.001(2) -0.023(2) -0.014(2)
C3 0.075(4) 0.083(4) 0.066(4) -0.002(3) -0.038(3) -0.021(3)
C4 0.118(6) 0.119(6) 0.085(5) -0.011(5) -0.061(5) -0.030(5)
C5 0.104(5) 0.084(5) 0.099(5) -0.008(4) -0.064(4) -0.025(4)
C6 0.056(3) 0.059(3) 0.043(3) 0.004(2) -0.027(2) -0.015(2)
C7 0.031(2) 0.039(2) 0.033(2) -0.0007(17) -0.0100(17) -0.0193(19)
C8 0.043(3) 0.050(3) 0.046(3) 0.014(2) -0.010(2) -0.028(2)
C9 0.050(3) 0.063(3) 0.069(3) 0.016(2) -0.040(3) -0.027(3)
C10 0.068(4) 0.071(4) 0.072(4) 0.027(3) -0.043(3) -0.023(3)
C11 0.081(4) 0.051(3) 0.058(3) 0.022(3) -0.023(3) -0.023(3)
C12 0.039(2) 0.059(3) 0.051(3) 0.009(2) -0.016(2) -0.029(3)
C13 0.043(3) 0.053(3) 0.061(3) 0.002(2) -0.019(2) -0.033(3)
C14 0.062(3) 0.041(2) 0.046(3) 0.005(2) -0.022(2) -0.011(2)
C15 0.066(3) 0.048(3) 0.054(3) 0.009(3) -0.022(3) -0.016(3)
C16 0.067(3) 0.065(3) 0.075(4) 0.019(3) -0.022(3) -0.036(3)
C17 0.064(3) 0.062(3) 0.065(3) 0.016(3) -0.017(3) -0.040(3)
C18 0.042(2) 0.044(2) 0.040(2) 0.007(2) -0.017(2) -0.022(2)
C19 0.036(2) 0.045(2) 0.029(2) -0.0028(18) -0.0073(17) -0.0207(19)
C20 0.048(3) 0.058(3) 0.051(3) 0.007(2) -0.020(2) -0.031(3)
C21 0.045(3) 0.068(3) 0.052(3) 0.022(2) -0.015(2) -0.034(3)
C22 0.049(3) 0.068(3) 0.069(4) 0.011(3) -0.019(3) -0.027(3)
C23 0.072(4) 0.060(3) 0.072(4) 0.011(3) -0.032(3) -0.019(3)
C24 0.050(3) 0.064(3) 0.051(3) 0.015(2) -0.023(2) -0.032(3)
C25 0.034(2) 0.035(2) 0.035(2) 0.0031(17) -0.0150(18) -0.0161(18)
C26 0.035(2) 0.041(2) 0.034(2) 0.0098(18) -0.0120(18) -0.0193(19)
C27 0.038(2) 0.037(2) 0.030(2) 0.0065(18) -0.0163(18) -0.0146(18)
C28 0.051(3) 0.041(2) 0.031(2) 0.013(2) -0.0198(19) -0.0198(19)
C29 0.039(2) 0.037(2) 0.036(2) 0.0081(18) -0.0145(19) -0.0169(19)
C30 0.033(2) 0.039(2) 0.042(2) 0.0064(18) -0.0157(19) -0.0194(19)
C31 0.043(2) 0.036(2) 0.031(2) 0.0025(19) -0.0127(19) -0.0139(18)
C32 0.039(2) 0.042(2) 0.030(2) 0.0044(19) -0.0171(19) -0.0148(19)
O1 0.0378(16) 0.0528(18) 0.0429(17) 0.0016(14) -0.0164(13) -0.0265(15)
O1W 0.0470(19) 0.079(2) 0.065(2) 0.0038(17) -0.0263(17) -0.033(2)
O2 0.0410(17) 0.066(2) 0.0487(18) 0.0060(15) -0.0128(14) -0.0399(17)
O3 0.061(2) 0.063(2) 0.0505(19) 0.0203(17) -0.0378(17) -0.0336(17)
O4 0.0399(17) 0.081(2) 0.069(2) 0.0196(17) -0.0302(17) -0.052(2)
O5 0.059(2) 0.090(3) 0.069(2) 0.0218(19) -0.0220(18) -0.060(2)
O6 0.0487(19) 0.070(2) 0.058(2) -0.0001(17) -0.0080(16) -0.0316(19)
O7 0.064(2) 0.073(2) 0.055(2) 0.0364(19) -0.0182(18) -0.0244(19)

loop_
_atom_type_symbol
_atom_type_description
_atom_type_scat_dispersion_real
_atom_type_scat_dispersion_imag
_atom_type_scat_source
C C 0.0033 0.0016 'International Tables Vol C Tables 4.2.6.8 and 6.1.1.4'
H H 0.0000 0.0000 'International Tables Vol C Tables 4.2.6.8 and 6.1.1.4'
N N 0.0061 0.0033 'International Tables Vol C Tables 4.2.6.8 and 6.1.1.4'
O O 0.0106 0.0060 'International Tables Vol C Tables 4.2.6.8 and 6.1.1.4'
S S 0.1246 0.1234 'International Tables Vol C Tables 4.2.6.8 and 6.1.1.4'
Zn Zn 0.2839 1.4301 'International Tables Vol C Tables 4.2.6.8 and 6.1.1.4'

loop_
_geom_angle_atom_site_label_1
_geom_angle_atom_site_label_2
_geom_angle_atom_site_label_3
_geom_angle_site_symmetry_1
_geom_angle_site_symmetry_3
_geom_angle
_geom_angle_publ_flag
N4 Zn1 N1 . . 100.37(15) ?
N4 Zn1 O2 . . 100.82(13) ?
N1 Zn1 O2 . . 156.91(13) ?
N4 Zn1 N6 . . 77.61(15) ?
N1 Zn1 N6 . . 98.96(15) ?
O2 Zn1 N6 . . 94.45(13) ?
N4 Zn1 O1 . . 155.82(14) ?
N1 Zn1 O1 . . 101.58(13) ?
O2 Zn1 O1 . . 59.76(10) ?
N6 Zn1 O1 . . 89.04(13) ?
N4 Zn1 N3 . . 106.43(14) ?
N1 Zn1 N3 . . 76.34(16) ?
O2 Zn1 N3 . . 88.94(14) ?
N6 Zn1 N3 . . 174.19(13) ?
O1 Zn1 N3 . . 88.58(13) ?
O5 S1 O7 . . 113.4(2) ?
O5 S1 O6 . . 114.6(2) ?
O7 S1 O6 . . 110.6(2) ?
O5 S1 C29 . . 106.1(2) ?
O7 S1 C29 . . 105.90(19) ?
O6 S1 C29 . . 105.4(2) ?
C7 N1 C1 . . 108.7(4) ?
C7 N1 Zn1 . . 113.8(3) ?
C1 N1 Zn1 . . 137.3(4) ?
C7 N2 C6 . . 108.8(4) ?
C7 N2 H2B . . 125.6 ?
C6 N2 H2B . . 125.6 ?
C8 N3 C9 . . 118.6(4) ?
C8 N3 Zn1 . . 114.3(3) ?
C9 N3 Zn1 . . 127.0(4) ?
C19 N4 C13 . . 107.0(4) ?
C19 N4 Zn1 . . 112.3(3) ?
C13 N4 Zn1 . . 139.7(3) ?
C19 N5 C18 . . 109.3(4) ?
C19 N5 H5B . . 125.3 ?
C18 N5 H5B . . 125.3 ?
C20 N6 C21 . . 118.5(4) ?
C20 N6 Zn1 . . 113.3(3) ?
C21 N6 Zn1 . . 128.1(3) ?
N1 C1 C2 . . 133.3(5) ?
N1 C1 C6 . . 108.1(4) ?
C2 C1 C6 . . 118.6(4) ?
C3 C2 C1 . . 117.6(5) ?
C3 C2 H2A . . 121.2 ?
C1 C2 H2A . . 121.2 ?
C2 C3 C4 . . 123.3(6) ?
C2 C3 H3A . . 118.4 ?
C4 C3 H3A . . 118.4 ?
C5 C4 C3 . . 121.2(6) ?
C5 C4 H4A . . 119.4 ?
C3 C4 H4A . . 119.4 ?
C6 C5 C4 . . 118.3(6) ?
C6 C5 H5A . . 120.9 ?
C4 C5 H5A . . 120.9 ?
C5 C6 N2 . . 134.9(5) ?
C5 C6 C1 . . 121.1(5) ?
N2 C6 C1 . . 104.0(4) ?
N1 C7 N2 . . 110.4(4) ?
N1 C7 C8 . . 122.6(4) ?
N2 C7 C8 . . 127.0(4) ?
N3 C8 C12 . . 122.8(5) ?
N3 C8 C7 . . 112.8(4) ?
C12 C8 C7 . . 124.4(5) ?
C10 C9 N3 . . 122.7(5) ?
C10 C9 H9A . . 118.7 ?
N3 C9 H9A . . 118.7 ?
C9 C10 C11 . . 118.6(5) ?
C9 C10 H10A . . 120.7 ?
C11 C10 H10A . . 120.7 ?
C12 C11 C10 . . 116.1(5) ?
C12 C11 H11A . . 122.0 ?
C10 C11 H11A . . 122.0 ?
C8 C12 C11 . . 121.3(5) ?
C8 C12 H12A . . 119.4 ?
C11 C12 H12A . . 119.4 ?
N4 C13 C14 . . 130.1(5) ?
N4 C13 C18 . . 109.4(4) ?
C14 C13 C18 . . 120.5(4) ?
C15 C14 C13 . . 115.1(4) ?
C15 C14 H14A . . 122.4 ?
C13 C14 H14A . . 122.4 ?
C14 C15 C16 . . 124.1(5) ?
C14 C15 H15A . . 117.9 ?
C16 C15 H15A . . 117.9 ?
C17 C16 C15 . . 121.0(5) ?
C17 C16 H16A . . 119.5 ?
C15 C16 H16A . . 119.5 ?
C16 C17 C18 . . 117.6(5) ?
C16 C17 H17A . . 121.2 ?
C18 C17 H17A . . 121.2 ?
C17 C18 N5 . . 133.7(4) ?
C17 C18 C13 . . 121.7(4) ?
N5 C18 C13 . . 104.6(4) ?
N4 C19 N5 . . 109.7(4) ?
N4 C19 C20 . . 122.6(4) ?
N5 C19 C20 . . 127.7(4) ?
N6 C20 C24 . . 121.2(4) ?
N6 C20 C19 . . 113.3(4) ?
C24 C20 C19 . . 125.5(4) ?
C22 C21 N6 . . 123.3(4) ?
C22 C21 H21A . . 118.3 ?
N6 C21 H21A . . 118.3 ?
C21 C22 C23 . . 117.5(5) ?
C21 C22 H22A . . 121.2 ?
C23 C22 H22A . . 121.2 ?
C24 C23 C22 . . 117.5(5) ?
C24 C23 H23A . . 121.3 ?
C22 C23 H23A . . 121.3 ?
C20 C24 C23 . . 121.9(5) ?
C20 C24 H24A . . 119.0 ?
C23 C24 H24A . . 119.0 ?
C30 C25 C26 . . 119.0(4) ?
C30 C25 C31 . . 119.7(4) ?
C26 C25 C31 . . 121.3(3) ?
C27 C26 C25 . . 120.6(4) ?
C27 C26 H26A . . 119.7 ?
C25 C26 H26A . . 119.7 ?
C26 C27 C28 . . 119.5(4) ?
C26 C27 C32 . . 121.7(3) ?
C28 C27 C32 . . 118.8(4) ?
C29 C28 C27 . . 120.0(4) ?
C29 C28 H28A . . 120.0 ?
C27 C28 H28A . . 120.0 ?
C28 C29 C30 . . 120.8(4) ?
C28 C29 S1 . . 121.1(3) ?
C30 C29 S1 . . 118.2(3) ?
C29 C30 C25 . . 120.2(4) ?
C29 C30 H30A . . 119.9 ?
C25 C30 H30A . . 119.9 ?
O1 C31 O2 . . 121.4(4) ?
O1 C31 C25 . . 119.3(4) ?
O2 C31 C25 . . 119.3(4) ?
O1 C31 Zn1 . . 61.3(2) ?
O2 C31 Zn1 . . 60.2(2) ?
C25 C31 Zn1 . . 178.0(3) ?
O3 C32 O4 . . 124.1(4) ?
O3 C32 C27 . . 122.6(4) ?
O4 C32 C27 . . 113.3(4) ?
C31 O1 Zn1 . . 89.1(2) ?
H1WA O1W H1WB . . 106.3 ?
C31 O2 Zn1 . . 89.7(3) ?
C32 O4 H4B . . 109.5 ?

loop_
_geom_bond_atom_site_label_1
_geom_bond_atom_site_label_2
_geom_bond_site_symmetry_2
_geom_bond_distance
_geom_bond_publ_flag
Zn1 N1 . 2.080(4) yes
Zn1 N3 . 2.257(4) yes
Zn1 N4 . 2.067(4) yes
Zn1 N6 . 2.210(4) yes
Zn1 O1 . 2.216(3) yes
Zn1 O2 . 2.193(3) yes
S1 O5 . 1.431(4) ?
S1 O7 . 1.453(3) ?
S1 O6 . 1.453(4) ?
S1 C29 . 1.798(4) ?
N1 C7 . 1.332(5) ?
N1 C1 . 1.348(6) ?
N2 C7 . 1.353(5) ?
N2 C6 . 1.387(6) ?
N2 H2B . 0.8600 ?
N3 C8 . 1.303(6) ?
N3 C9 . 1.366(6) ?
N4 C19 . 1.351(5) ?
N4 C13 . 1.371(6) ?
N5 C19 . 1.367(5) ?
N5 C18 . 1.377(5) ?
N5 H5B . 0.8600 ?
N6 C20 . 1.335(6) ?
N6 C21 . 1.377(6) ?
C1 C2 . 1.384(6) ?
C1 C6 . 1.449(7) ?
C2 C3 . 1.356(7) ?
C2 H2A . 0.9300 ?
C3 C4 . 1.364(9) ?
C3 H3A . 0.9300 ?
C4 C5 . 1.357(9) ?
C4 H4A . 0.9300 ?
C5 C6 . 1.355(7) ?
C5 H5A . 0.9300 ?
C7 C8 . 1.458(6) ?
C8 C12 . 1.345(6) ?
C9 C10 . 1.362(7) ?
C9 H9A . 0.9300 ?
C10 C11 . 1.418(8) ?
C10 H10A . 0.9300 ?
C11 C12 . 1.401(7) ?
C11 H11A . 0.9300 ?
C12 H12A . 0.9300 ?
C13 C14 . 1.398(6) ?
C13 C18 . 1.421(6) ?
C14 C15 . 1.373(6) ?
C14 H14A . 0.9300 ?
C15 C16 . 1.381(7) ?
C15 H15A . 0.9300 ?
C16 C17 . 1.355(7) ?
C16 H16A . 0.9300 ?
C17 C18 . 1.371(6) ?
C17 H17A . 0.9300 ?
C19 C20 . 1.423(6) ?
C20 C24 . 1.368(7) ?
C21 C22 . 1.364(7) ?
C21 H21A . 0.9300 ?
C22 C23 . 1.437(8) ?
C22 H22A . 0.9300 ?
C23 C24 . 1.376(7) ?
C23 H23A . 0.9300 ?
C24 H24A . 0.9300 ?
C25 C30 . 1.390(5) ?
C25 C26 . 1.397(6) ?
C25 C31 . 1.490(6) ?
C26 C27 . 1.384(6) ?
C26 H26A . 0.9300 ?
C27 C28 . 1.399(5) ?
C27 C32 . 1.497(5) ?
C28 C29 . 1.367(6) ?
C28 H28A . 0.9300 ?
C29 C30 . 1.386(6) ?
C30 H30A . 0.9300 ?
C31 O1 . 1.251(5) ?
C31 O2 . 1.267(5) ?
C32 O3 . 1.211(5) ?
C32 O4 . 1.306(5) ?
O1W H1WA . 0.82 ?
O1W H1WB . 0.82 ?
O4 H4B . 0.82 ?

loop_
_geom_hbond_atom_site_label_D
_geom_hbond_atom_site_label_H
_geom_hbond_atom_site_label_A
_geom_hbond_site_symmetry_A
_geom_hbond_distance_DH
_geom_hbond_distance_HA
_geom_hbond_distance_DA
_geom_hbond_angle_DHA
_geom_hbond_publ_flag
N2 H2B O1 2_557 0.86 2.15 2.884(5) 143 y
N5 H5B O3 1_554 0.86 2.05 2.833(5) 151 y
O1W H1WA O7 2_667 0.82 1.87 2.678(5) 167 y
O1W H1WB O6 1_655 0.82 2.05 2.825(5) 157 y
O4 H4B O1W . 0.82 1.78 2.575(4) 163 y
